data_7009530
loop_
_publ_author_name
'Deakin, Lucy'
'Levason, William'
'Popham, Michael C.'
'Reid, Gillian'
'Webster, Michael'

_publ_section_title
;
 Syntheses, structures and multinuclear NMR (45Sc, 89Y, 31P) studies of
 Ph3PO, Ph2MePO and Me3PO complexes of scandium and yttrium nitrates
;
_journal_issue 14
_journal_name_full 'Journal of the Chemical Society, Dalton Transactions'
_journal_page_first 2439
_journal_paper_doi 10.1039/b001669l
_journal_year 2000
_chemical_formula_sum 'C9 H27 N3 O12 P3 Y'
_chemical_formula_weight 551.15
_chemical_name_systematic
;
tris(nitrato-O,O')tris(trimethylphosphineoxide)yttrium(III)
;
_space_group_IT_number 2
_symmetry_cell_setting triclinic
_symmetry_Int_Tables_number 2
_symmetry_space_group_name_Hall '-P 1'
_symmetry_space_group_name_H-M 'P -1'
_audit_creation_date 2000-02-04
_audit_creation_method 'by teXsan v1.8'
_audit_update_record
;
?
;
_cell_angle_alpha 100.0(1)
_cell_angle_beta 93.0(1)
_cell_angle_gamma 96.91(9)
_cell_formula_units_Z 4
_cell_length_a 14.578(10)
_cell_length_b 15.39(2)
_cell_length_c 10.57(2)
_cell_measurement_reflns_used 8
_cell_measurement_temperature 150
_cell_measurement_theta_max 25.0
_cell_measurement_theta_min 24.9
_cell_volume 2312(6)
_computing_cell_refinement 'MSC/AFC Diffractometer Control'
_computing_data_collection 'MSC/AFC Diffractometer Control'
_computing_data_reduction 'teXsan (MSC, 1992-1997)'
_computing_publication_material 'teXsan (MSC, 1992-1997)'
_computing_structure_refinement 'teXsan (MSC, 1992-1997)'
_computing_structure_solution
;
SHELXS86 (Sheldrick, 1985)
;
_diffrn_ambient_temperature 150
_diffrn_measurement_device_type 'Rigaku AFC7S'
_diffrn_measurement_method \w-2\q
_diffrn_orient_matrix_UB_11 0.05560
_diffrn_orient_matrix_UB_12 0.03700
_diffrn_orient_matrix_UB_13 -0.02322
_diffrn_orient_matrix_UB_21 0.04047
_diffrn_orient_matrix_UB_22 -0.02548
_diffrn_orient_matrix_UB_23 0.05956
_diffrn_orient_matrix_UB_31 0.00854
_diffrn_orient_matrix_UB_32 -0.04908
_diffrn_orient_matrix_UB_33 -0.07211
_diffrn_radiation_detector 'scintillation counter'
_diffrn_radiation_monochromator graphite
_diffrn_radiation_source 'X-ray tube'
_diffrn_radiation_type 'Mo K\a'
_diffrn_radiation_wavelength 0.71073
_diffrn_reflns_av_R_equivalents 0.09279
_diffrn_reflns_av_sigmaI/netI 0.050
_diffrn_reflns_limit_h_max 17
_diffrn_reflns_limit_h_min 0
_diffrn_reflns_limit_k_max 18
_diffrn_reflns_limit_k_min -18
_diffrn_reflns_limit_l_max 12
_diffrn_reflns_limit_l_min -12
_diffrn_reflns_number 8495
_diffrn_reflns_reduction_process 'Lp corrections applied'
_diffrn_reflns_theta_max 25.05
_diffrn_reflns_theta_min 2.08
_diffrn_standards_decay_% -1.03
_diffrn_standards_interval_count 150
_diffrn_standards_number 3
_exptl_absorpt_coefficient_mu 2.794
_exptl_absorpt_correction_T_max 1.000
_exptl_absorpt_correction_T_min 0.478
_exptl_absorpt_correction_type empirical
_exptl_absorpt_process_details
;
(North,Phillips & Matthews, 1968)
;
_exptl_crystal_colour colorless
_exptl_crystal_density_diffrn 1.583
_exptl_crystal_density_meas ?
_exptl_crystal_description block
_exptl_crystal_F_000 1128.00
_exptl_crystal_size_max 0.90
_exptl_crystal_size_mid 0.90
_exptl_crystal_size_min 0.70
_refine_diff_density_max 1.31
_refine_diff_density_min -0.90
_refine_ls_extinction_method none
_refine_ls_goodness_of_fit_all 5.688
_refine_ls_goodness_of_fit_ref 5.688
_refine_ls_matrix_type full
_refine_ls_number_constraints 0
_refine_ls_number_parameters 415
_refine_ls_number_reflns 5513
_refine_ls_number_restraints 0
_refine_ls_R_factor_all 0.0602
_refine_ls_R_factor_gt 0.0602
_refine_ls_shift/su_max 0.0350
_refine_ls_shift/su_mean 0.0070
_refine_ls_structure_factor_coef F
_refine_ls_weighting_details 'w = 1/[\s^2^(Fo) + 0.00000|Fo|^2^]'
_refine_ls_weighting_scheme sigma
_refine_ls_wR_factor_all 0.0624
_refine_ls_wR_factor_ref 0.0624
_reflns_number_gt 5513
_reflns_number_total 8145
_reflns_threshold_expression I>2.00\s(I)
_cod_data_source_file b001669l.txt
_cod_data_source_block Ilev99_11
_cod_original_sg_symbol_H-M 'P -1       '
_cod_original_formula_sum 'C9 H27 N3 O12 P3 Y '
_cod_database_code 7009530

loop_
_symmetry_equiv_pos_as_xyz
'   +x,   +y,   +z'
'   -x,   -y,   -z'

loop_
_atom_site_label
_atom_site_fract_x
_atom_site_fract_y
_atom_site_fract_z
_atom_site_U_iso_or_equiv
_atom_site_occupancy
_atom_site_refinement_flags
_atom_site_adp_type
_atom_site_calc_flag
_atom_site_calc_attached_atom
Y(1) 0.29957(7) 0.73567(7) 0.0247(1) 0.0214(3) 1.000 . Uani d ?
Y(2) 0.20171(7) 0.22621(7) 0.4756(1) 0.0210(3) 1.000 . Uani d ?
P(1) 0.1054(2) 0.8367(2) 0.1712(3) 0.025(1) 1.000 . Uani d ?
P(2) 0.1460(2) 0.7180(2) -0.2544(3) 0.027(1) 1.000 . Uani d ?
P(3) 0.1947(2) 0.5283(2) 0.1016(3) 0.027(1) 1.000 . Uani d ?
P(4) 0.3580(2) 0.4173(2) 0.6478(3) 0.031(1) 1.000 . Uani d ?
P(5) 0.3983(2) 0.1425(2) 0.3241(3) 0.024(1) 1.000 . Uani d ?
P(6) 0.2695(2) 0.1096(2) 0.7243(3) 0.0260(9) 1.000 . Uani d ?
O(1) 0.1605(4) 0.7763(4) 0.0845(6) 0.021(2) 1.000 . Uani d ?
O(2) 0.2357(4) 0.7139(5) -0.1817(7) 0.027(2) 1.000 . Uani d ?
O(3) 0.2269(5) 0.5972(5) 0.0237(7) 0.027(2) 1.000 . Uani d ?
O(4) 0.3217(4) 0.3329(5) 0.5565(7) 0.029(2) 1.000 . Uani d ?
O(5) 0.3171(4) 0.1494(5) 0.4063(7) 0.024(2) 1.000 . Uani d ?
O(6) 0.2205(4) 0.1727(4) 0.6599(7) 0.026(2) 1.000 . Uani d ?
O(7) 0.5299(6) 0.6113(6) -0.0528(9) 0.072(4) 1.000 . Uani d ?
O(8) 0.3954(5) 0.6427(5) -0.1164(8) 0.034(3) 1.000 . Uani d ?
O(9) 0.4448(5) 0.6829(5) 0.0820(8) 0.037(3) 1.000 . Uani d ?
O(10) 0.3844(6) 0.8147(6) 0.4099(8) 0.060(3) 1.000 . Uani d ?
O(11) 0.3081(5) 0.7149(5) 0.2562(7) 0.034(3) 1.000 . Uani d ?
O(12) 0.3696(5) 0.8420(5) 0.2153(7) 0.032(3) 1.000 . Uani d ?
O(13) 0.4043(5) 0.9611(5) -0.1077(8) 0.043(3) 1.000 . Uani d ?
O(14) 0.4199(5) 0.8320(5) -0.0580(7) 0.030(3) 1.000 . Uani d ?
O(15) 0.2954(5) 0.8919(5) -0.0136(7) 0.025(2) 1.000 . Uani d ?
O(16) -0.0242(5) 0.0349(5) 0.3867(7) 0.035(3) 1.000 . Uani d ?
O(17) 0.1260(5) 0.0705(5) 0.4111(7) 0.027(2) 1.000 . Uani d ?
O(18) 0.0364(5) 0.1699(5) 0.4808(7) 0.031(3) 1.000 . Uani d ?
O(19) 0.0628(6) 0.4406(6) 0.5980(9) 0.062(4) 1.000 . Uani d ?
O(20) 0.1191(5) 0.3523(5) 0.4449(8) 0.038(3) 1.000 . Uani d ?
O(21) 0.1303(5) 0.3299(5) 0.6400(8) 0.035(3) 1.000 . Uani d ?
O(22) 0.1790(6) 0.2604(5) 0.0954(8) 0.047(3) 1.000 . Uani d ?
O(23) 0.1311(5) 0.1942(6) 0.2503(7) 0.040(3) 1.000 . Uani d ?
O(24) 0.2534(5) 0.2923(5) 0.2844(7) 0.030(3) 1.000 . Uani d ?
N(1) 0.4591(7) 0.6442(7) -0.029(1) 0.038(4) 1.000 . Uani d ?
N(2) 0.3554(7) 0.7925(7) 0.297(1) 0.039(4) 1.000 . Uani d ?
N(3) 0.3737(7) 0.8956(6) -0.0604(9) 0.027(3) 1.000 . Uani d ?
N(4) 0.0444(6) 0.0904(7) 0.4267(9) 0.028(3) 1.000 . Uani d ?
N(5) 0.1035(6) 0.3779(7) 0.561(1) 0.038(4) 1.000 . Uani d ?
N(6) 0.1885(7) 0.2501(7) 0.207(1) 0.035(4) 1.000 . Uani d ?
C(1) 0.1551(7) 0.8626(7) 0.335(1) 0.030(3) 1.000 . Uiso d ?
C(2) 0.0955(7) 0.9402(8) 0.117(1) 0.037(3) 1.000 . Uiso d ?
C(3) -0.0123(7) 0.7862(7) 0.176(1) 0.032(3) 1.000 . Uiso d ?
C(4) 0.1106(7) 0.8275(8) -0.227(1) 0.040(3) 1.000 . Uiso d ?
C(5) 0.0505(7) 0.6470(8) -0.207(1) 0.039(3) 1.000 . Uiso d ?
C(6) 0.1549(8) 0.6843(8) -0.429(1) 0.046(4) 1.000 . Uiso d ?
C(7) 0.1262(7) 0.5685(7) 0.235(1) 0.035(3) 1.000 . Uiso d ?
C(8) 0.1207(7) 0.4364(7) -0.002(1) 0.026(3) 1.000 . Uiso d ?
C(9) 0.2905(7) 0.4857(7) 0.169(1) 0.036(3) 1.000 . Uiso d ?
C(10) 0.3149(8) 0.5114(8) 0.596(1) 0.041(3) 1.000 . Uiso d ?
C(11) 0.3252(8) 0.4170(9) 0.812(1) 0.052(4) 1.000 . Uiso d ?
C(12) 0.4853(7) 0.4346(8) 0.657(1) 0.039(3) 1.000 . Uiso d ?
C(13) 0.4751(7) 0.2474(7) 0.347(1) 0.029(3) 1.000 . Uiso d ?
C(14) 0.3619(7) 0.1137(7) 0.154(1) 0.030(3) 1.000 . Uiso d ?
C(15) 0.4639(7) 0.0595(7) 0.364(1) 0.024(3) 1.000 . Uiso d ?
C(16) 0.2785(7) 0.0076(7) 0.616(1) 0.027(3) 1.000 . Uiso d ?
C(17) 0.2085(7) 0.0802(7) 0.857(1) 0.031(3) 1.000 . Uiso d ?
C(18) 0.3864(7) 0.1574(8) 0.785(1) 0.035(3) 1.000 . Uiso d ?

loop_
_atom_site_aniso_label
_atom_site_aniso_U_11
_atom_site_aniso_U_22
_atom_site_aniso_U_33
_atom_site_aniso_U_12
_atom_site_aniso_U_13
_atom_site_aniso_U_23
Y(1) 0.0224(6) 0.0185(7) 0.0222(7) 0.0003(5) -0.0046(5) 0.0044(5)
Y(2) 0.0219(6) 0.0205(7) 0.0194(7) 0.0008(5) -0.0043(5) 0.0036(5)
P(1) 0.027(2) 0.023(2) 0.025(2) 0.002(1) 0.000(1) 0.006(1)
P(2) 0.029(2) 0.029(2) 0.024(2) 0.003(1) -0.008(1) 0.007(2)
P(3) 0.027(2) 0.019(2) 0.033(2) -0.003(1) -0.003(1) 0.006(2)
P(4) 0.033(2) 0.028(2) 0.028(2) -0.004(2) -0.005(2) 0.001(2)
P(5) 0.023(2) 0.025(2) 0.024(2) 0.001(1) -0.001(1) 0.002(1)
P(6) 0.027(2) 0.024(2) 0.026(2) 0.002(1) -0.004(1) 0.007(1)
O(1) 0.022(4) 0.020(5) 0.022(5) -0.004(3) -0.001(3) 0.007(4)
O(2) 0.026(4) 0.029(5) 0.026(5) 0.003(4) -0.008(4) 0.006(4)
O(3) 0.037(5) 0.018(5) 0.023(5) -0.008(4) -0.008(4) 0.006(4)
O(4) 0.026(4) 0.022(5) 0.031(5) -0.007(3) -0.006(4) -0.007(4)
O(5) 0.019(4) 0.025(5) 0.029(5) -0.001(3) -0.003(4) 0.010(4)
O(6) 0.035(5) 0.019(5) 0.022(5) 0.005(4) -0.005(4) 0.002(4)
O(7) 0.052(6) 0.089(9) 0.070(8) 0.048(6) -0.017(5) -0.017(6)
O(8) 0.027(5) 0.031(5) 0.044(6) 0.007(4) -0.006(4) 0.005(4)
O(9) 0.031(5) 0.040(6) 0.033(6) 0.009(4) -0.010(4) -0.011(4)
O(10) 0.080(7) 0.059(7) 0.027(6) -0.011(5) -0.027(5) -0.007(5)
O(11) 0.047(5) 0.024(5) 0.028(5) -0.009(4) -0.016(4) 0.008(4)
O(12) 0.040(5) 0.025(5) 0.026(5) -0.009(4) -0.007(4) 0.007(4)
O(13) 0.054(6) 0.033(6) 0.046(6) 0.002(5) 0.016(5) 0.020(5)
O(14) 0.028(5) 0.020(5) 0.041(6) 0.001(4) 0.001(4) 0.007(4)
O(15) 0.022(4) 0.021(5) 0.036(5) 0.002(3) 0.007(4) 0.011(4)
O(16) 0.025(5) 0.030(5) 0.044(6) -0.010(4) -0.012(4) 0.005(4)
O(17) 0.026(4) 0.019(5) 0.035(5) 0.002(4) -0.004(4) 0.004(4)
O(18) 0.024(4) 0.030(5) 0.035(5) 0.000(4) -0.002(4) 0.002(4)
O(19) 0.067(7) 0.045(7) 0.078(8) 0.034(5) 0.006(6) 0.000(6)
O(20) 0.041(5) 0.038(6) 0.038(6) 0.015(4) -0.001(4) 0.011(5)
O(21) 0.038(5) 0.028(6) 0.039(6) 0.005(4) 0.003(4) 0.002(4)
O(22) 0.080(7) 0.043(6) 0.020(5) 0.006(5) -0.007(5) 0.014(5)
O(23) 0.048(6) 0.053(7) 0.015(5) 0.001(5) -0.014(4) 0.008(4)
O(24) 0.040(5) 0.024(5) 0.026(5) -0.005(4) -0.004(4) 0.012(4)
N(1) 0.030(7) 0.031(7) 0.054(9) 0.011(5) -0.004(6) 0.005(6)
N(2) 0.034(7) 0.046(8) 0.032(8) 0.005(6) -0.006(6) -0.002(6)
N(3) 0.037(6) 0.019(6) 0.020(6) 0.003(5) -0.009(5) 0.000(5)
N(4) 0.031(6) 0.034(7) 0.020(6) -0.001(5) -0.004(5) 0.012(5)
N(5) 0.027(6) 0.032(8) 0.056(9) 0.009(5) 0.001(6) 0.006(7)
N(6) 0.047(7) 0.030(7) 0.032(7) 0.008(5) 0.000(6) 0.014(6)

loop_
_atom_type_symbol
_atom_type_oxidation_number
_atom_type_number_in_cell
_atom_type_scat_dispersion_real
_atom_type_scat_dispersion_imag
_atom_type_scat_source
C 0 36 0.002 0.002
;International Tables for Crystallography
(1992, Vol. C, Tables 4.2.6.8 and 6.1.1.1)
;
H 0 108 0.000 0.000
;International Tables for Crystallography
(1992, Vol. C, Table 6.1.1.2)
;
P 0 12 0.090 0.095
;International Tables for Crystallography
(1992, Vol. C, Tables 4.2.6.8 and 6.1.1.1)
;
O 0 48 0.008 0.006
;International Tables for Crystallography
(1992, Vol. C, Tables 4.2.6.8 and 6.1.1.1)
;
N 0 12 0.004 0.003
;International Tables for Crystallography
(1992, Vol. C, Tables 4.2.6.8 and 6.1.1.1)
;
Y 0 4 -2.951 3.542
;International Tables for Crystallography
(1992, Vol. C, Tables 4.2.6.8 and 6.1.1.1)
;

loop_
_geom_angle_atom_site_label_1
_geom_angle_atom_site_label_2
_geom_angle_atom_site_label_3
_geom_angle
_geom_angle_site_symmetry_1
_geom_angle_site_symmetry_2
_geom_angle_site_symmetry_3
_geom_angle_publ_flag
O(1) Y(1) O(2) 86.0(2) . . . yes
O(1) Y(1) O(3) 82.9(2) . . . yes
O(1) Y(1) O(8) 152.1(2) . . . yes
O(1) Y(1) O(9) 148.7(3) . . . yes
O(1) Y(1) O(11) 79.6(2) . . . yes
O(1) Y(1) O(12) 86.6(2) . . . yes
O(1) Y(1) O(14) 124.5(2) . . . yes
O(1) Y(1) O(15) 72.7(2) . . . yes
O(2) Y(1) O(3) 84.3(2) . . . yes
O(2) Y(1) O(8) 71.6(3) . . . yes
O(2) Y(1) O(9) 122.9(3) . . . yes
O(2) Y(1) O(11) 155.3(2) . . . yes
O(2) Y(1) O(12) 147.5(3) . . . yes
O(2) Y(1) O(14) 83.0(2) . . . yes
O(2) Y(1) O(15) 77.3(2) . . . yes
O(3) Y(1) O(8) 78.5(3) . . . yes
O(3) Y(1) O(9) 88.2(3) . . . yes
O(3) Y(1) O(11) 74.2(2) . . . yes
O(3) Y(1) O(12) 126.0(3) . . . yes
O(3) Y(1) O(14) 148.6(3) . . . yes
O(3) Y(1) O(15) 150.2(2) . . . yes
O(8) Y(1) O(9) 51.5(2) . . . yes
O(8) Y(1) O(11) 114.4(3) . . . yes
O(8) Y(1) O(12) 121.2(2) . . . yes
O(8) Y(1) O(14) 70.3(2) . . . yes
O(8) Y(1) O(15) 116.5(2) . . . yes
O(9) Y(1) O(11) 69.1(3) . . . yes
O(9) Y(1) O(12) 74.6(3) . . . yes
O(9) Y(1) O(14) 75.1(3) . . . yes
O(9) Y(1) O(15) 121.5(2) . . . yes
O(11) Y(1) O(12) 51.9(2) . . . yes
O(11) Y(1) O(14) 121.7(2) . . . yes
O(11) Y(1) O(15) 116.6(2) . . . yes
O(12) Y(1) O(14) 75.4(3) . . . yes
O(12) Y(1) O(15) 70.3(2) . . . yes
O(14) Y(1) O(15) 51.8(2) . . . yes
O(4) Y(2) O(5) 82.5(2) . . . yes
O(4) Y(2) O(6) 86.8(3) . . . yes
O(4) Y(2) O(17) 154.2(2) . . . yes
O(4) Y(2) O(18) 147.4(3) . . . yes
O(4) Y(2) O(20) 84.6(3) . . . yes
O(4) Y(2) O(21) 76.7(2) . . . yes
O(4) Y(2) O(23) 126.0(3) . . . yes
O(4) Y(2) O(24) 75.0(2) . . . yes
O(5) Y(2) O(6) 86.1(2) . . . yes
O(5) Y(2) O(17) 75.7(2) . . . yes
O(5) Y(2) O(18) 128.2(2) . . . yes
O(5) Y(2) O(20) 144.0(3) . . . yes
O(5) Y(2) O(21) 152.8(2) . . . yes
O(5) Y(2) O(23) 88.3(3) . . . yes
O(5) Y(2) O(24) 76.1(2) . . . yes
O(6) Y(2) O(17) 78.2(2) . . . yes
O(6) Y(2) O(18) 84.9(2) . . . yes
O(6) Y(2) O(20) 126.6(3) . . . yes
O(6) Y(2) O(21) 75.5(3) . . . yes
O(6) Y(2) O(23) 145.6(3) . . . yes
O(6) Y(2) O(24) 155.9(2) . . . yes
O(17) Y(2) O(18) 52.5(2) . . . yes
O(17) Y(2) O(20) 121.2(2) . . . yes
O(17) Y(2) O(21) 118.6(2) . . . yes
O(17) Y(2) O(23) 67.6(3) . . . yes
O(17) Y(2) O(24) 112.1(2) . . . yes
O(18) Y(2) O(20) 75.4(3) . . . yes
O(18) Y(2) O(21) 70.7(2) . . . yes
O(18) Y(2) O(23) 72.2(3) . . . yes
O(18) Y(2) O(24) 118.9(2) . . . yes
O(20) Y(2) O(21) 51.3(3) . . . yes
O(20) Y(2) O(23) 72.6(3) . . . yes
O(20) Y(2) O(24) 68.1(3) . . . yes
O(21) Y(2) O(23) 118.2(3) . . . yes
O(21) Y(2) O(24) 114.4(3) . . . yes
O(23) Y(2) O(24) 51.2(2) . . . yes
O(1) P(1) C(1) 112.1(5) . . . yes
O(1) P(1) C(2) 112.8(5) . . . yes
O(1) P(1) C(3) 111.8(4) . . . yes
C(1) P(1) C(2) 107.9(5) . . . yes
C(1) P(1) C(3) 106.8(5) . . . yes
C(2) P(1) C(3) 105.1(5) . . . yes
O(2) P(2) C(4) 112.9(5) . . . yes
O(2) P(2) C(5) 112.3(5) . . . yes
O(2) P(2) C(6) 110.4(5) . . . yes
C(4) P(2) C(5) 104.5(5) . . . yes
C(4) P(2) C(6) 107.9(6) . . . yes
C(5) P(2) C(6) 108.4(5) . . . yes
O(3) P(3) C(7) 114.1(5) . . . yes
O(3) P(3) C(8) 109.4(5) . . . yes
O(3) P(3) C(9) 110.9(5) . . . yes
C(7) P(3) C(8) 106.4(5) . . . yes
C(7) P(3) C(9) 107.1(5) . . . yes
C(8) P(3) C(9) 108.6(5) . . . yes
O(4) P(4) C(10) 110.7(5) . . . yes
O(4) P(4) C(11) 113.2(5) . . . yes
O(4) P(4) C(12) 110.1(5) . . . yes
C(10) P(4) C(11) 107.2(6) . . . yes
C(10) P(4) C(12) 108.9(5) . . . yes
C(11) P(4) C(12) 106.6(5) . . . yes
O(5) P(5) C(13) 111.6(4) . . . yes
O(5) P(5) C(14) 112.0(4) . . . yes
O(5) P(5) C(15) 110.4(5) . . . yes
C(13) P(5) C(14) 106.8(5) . . . yes
C(13) P(5) C(15) 108.1(5) . . . yes
C(14) P(5) C(15) 107.8(5) . . . yes
O(6) P(6) C(16) 112.3(5) . . . yes
O(6) P(6) C(17) 110.9(5) . . . yes
O(6) P(6) C(18) 111.7(5) . . . yes
C(16) P(6) C(17) 106.9(5) . . . yes
C(16) P(6) C(18) 106.6(5) . . . yes
C(17) P(6) C(18) 108.1(5) . . . yes
Y(1) O(1) P(1) 149.9(4) . . . yes
Y(1) O(2) P(2) 140.2(4) . . . yes
Y(1) O(3) P(3) 147.0(4) . . . yes
Y(2) O(4) P(4) 149.3(4) . . . yes
Y(2) O(5) P(5) 147.8(4) . . . yes
Y(2) O(6) P(6) 144.5(4) . . . yes
Y(1) O(8) N(1) 95.2(7) . . . yes
Y(1) O(9) N(1) 97.6(6) . . . yes
Y(1) O(11) N(2) 93.4(7) . . . yes
Y(1) O(12) N(2) 97.6(6) . . . yes
Y(1) O(14) N(3) 96.2(6) . . . yes
Y(1) O(15) N(3) 93.0(6) . . . yes
Y(2) O(17) N(4) 94.3(6) . . . yes
Y(2) O(18) N(4) 94.6(6) . . . yes
Y(2) O(20) N(5) 98.0(7) . . . yes
Y(2) O(21) N(5) 95.5(7) . . . yes
Y(2) O(23) N(6) 96.5(6) . . . yes
Y(2) O(24) N(6) 95.5(6) . . . yes
O(7) N(1) O(8) 122(1) . . . yes
O(7) N(1) O(9) 123(1) . . . yes
O(8) N(1) O(9) 115.5(9) . . . yes
O(10) N(2) O(11) 120(1) . . . yes
O(10) N(2) O(12) 123(1) . . . yes
O(11) N(2) O(12) 117(1) . . . yes
O(13) N(3) O(14) 121(1) . . . yes
O(13) N(3) O(15) 121(1) . . . yes
O(14) N(3) O(15) 119(1) . . . yes
O(16) N(4) O(17) 121(1) . . . yes
O(16) N(4) O(18) 121.7(9) . . . yes
O(17) N(4) O(18) 117.7(9) . . . yes
O(19) N(5) O(20) 124(1) . . . yes
O(19) N(5) O(21) 121(1) . . . yes
O(20) N(5) O(21) 115(1) . . . yes
O(22) N(6) O(23) 121(1) . . . yes
O(22) N(6) O(24) 123(1) . . . yes
O(23) N(6) O(24) 117(1) . . . yes

loop_
_geom_bond_atom_site_label_1
_geom_bond_atom_site_label_2
_geom_bond_distance
_geom_bond_site_symmetry_1
_geom_bond_site_symmetry_2
_geom_bond_publ_flag
Y(1) O(1) 2.281(7) . . yes
Y(1) O(2) 2.279(7) . . yes
Y(1) O(3) 2.261(7) . . yes
Y(1) O(8) 2.487(7) . . yes
Y(1) O(9) 2.441(7) . . yes
Y(1) O(11) 2.520(8) . . yes
Y(1) O(12) 2.453(7) . . yes
Y(1) O(14) 2.454(7) . . yes
Y(1) O(15) 2.515(7) . . yes
Y(2) O(4) 2.270(6) . . yes
Y(2) O(5) 2.251(7) . . yes
Y(2) O(6) 2.258(7) . . yes
Y(2) O(17) 2.479(7) . . yes
Y(2) O(18) 2.468(7) . . yes
Y(2) O(20) 2.463(8) . . yes
Y(2) O(21) 2.506(8) . . yes
Y(2) O(23) 2.486(7) . . yes
Y(2) O(24) 2.525(7) . . yes
P(1) O(1) 1.521(7) . . yes
P(1) C(1) 1.80(1) . . yes
P(1) C(2) 1.80(1) . . yes
P(1) C(3) 1.80(1) . . yes
P(2) O(2) 1.495(7) . . yes
P(2) C(4) 1.80(1) . . yes
P(2) C(5) 1.81(1) . . yes
P(2) C(6) 1.84(1) . . yes
P(3) O(3) 1.499(7) . . yes
P(3) C(7) 1.83(1) . . yes
P(3) C(8) 1.83(1) . . yes
P(3) C(9) 1.78(1) . . yes
P(4) O(4) 1.498(7) . . yes
P(4) C(10) 1.80(1) . . yes
P(4) C(11) 1.83(1) . . yes
P(4) C(12) 1.84(1) . . yes
P(5) O(5) 1.509(7) . . yes
P(5) C(13) 1.82(1) . . yes
P(5) C(14) 1.81(1) . . yes
P(5) C(15) 1.78(1) . . yes
P(6) O(6) 1.505(7) . . yes
P(6) C(16) 1.80(1) . . yes
P(6) C(17) 1.80(1) . . yes
P(6) C(18) 1.81(1) . . yes
O(7) N(1) 1.22(1) . . yes
O(8) N(1) 1.27(1) . . yes
O(9) N(1) 1.26(1) . . yes
O(10) N(2) 1.22(1) . . yes
O(11) N(2) 1.30(1) . . yes
O(12) N(2) 1.26(1) . . yes
O(13) N(3) 1.25(1) . . yes
O(14) N(3) 1.26(1) . . yes
O(15) N(3) 1.27(1) . . yes
O(16) N(4) 1.24(1) . . yes
O(17) N(4) 1.27(1) . . yes
O(18) N(4) 1.28(1) . . yes
O(19) N(5) 1.21(1) . . yes
O(20) N(5) 1.27(1) . . yes
O(21) N(5) 1.28(1) . . yes
O(22) N(6) 1.22(1) . . yes
O(23) N(6) 1.29(1) . . yes
O(24) N(6) 1.26(1) . . yes

loop_
_geom_contact_atom_site_label_1
_geom_contact_atom_site_label_2
_geom_contact_distance
_geom_contact_site_symmetry_1
_geom_contact_site_symmetry_2
_geom_contact_publ_flag
O(7) C(11) 3.34(2) . 2_666 no
O(7) C(9) 3.35(1) . 2_665 no
O(8) C(10) 3.41(1) . 1_554 no
O(8) C(11) 3.44(1) . 1_554 no
O(9) C(18) 3.33(1) . 2_666 no
O(10) C(15) 3.34(1) . 2_666 no
O(10) C(13) 3.53(1) . 2_666 no
O(12) C(15) 3.52(1) . 1_565 no
O(12) C(18) 3.56(1) . 2_666 no
O(13) C(15) 3.39(1) . 2_665 no
O(13) C(14) 3.44(1) . 1_565 no
O(13) C(18) 3.44(1) . 1_564 no
O(13) O(13) 3.46(2) . 2_675 no
O(13) C(16) 3.58(1) . 1_564 no
O(14) C(14) 3.44(1) . 2_665 no
O(14) C(13) 3.58(1) . 2_665 no
O(15) C(14) 3.56(1) . 1_565 no
O(16) O(16) 2.88(2) . 2_556 no
O(16) N(4) 2.99(1) . 2_556 no
O(16) O(17) 3.22(1) . 2_556 no
O(16) C(4) 3.25(1) . 2_565 no
O(17) C(1) 3.25(1) . 1_545 no
O(17) C(2) 3.37(1) . 1_545 no
O(18) C(4) 3.35(1) . 2_565 no
O(18) C(1) 3.52(1) . 2_566 no
O(19) C(7) 3.35(1) . 2_566 no
O(19) C(5) 3.51(1) . 1_556 no
O(19) O(19) 3.56(2) . 2_566 no
O(20) C(5) 3.44(1) . 2_565 no
O(21) C(3) 3.28(1) . 2_566 no
O(22) C(8) 3.25(1) . . no
O(22) C(17) 3.49(1) . 1_554 no
O(22) C(3) 3.57(1) . 2_565 no
O(22) C(9) 3.58(1) . . no
O(23) C(4) 3.49(1) . 2_565 no
O(24) C(9) 3.40(1) . . no
N(4) C(4) 3.50(1) . 2_565 no
N(4) N(4) 3.56(2) . 2_556 no

loop_
_geom_torsion_atom_site_label_1
_geom_torsion_atom_site_label_2
_geom_torsion_atom_site_label_3
_geom_torsion_atom_site_label_4
_geom_torsion_site_symmetry_1
_geom_torsion_site_symmetry_2
_geom_torsion_site_symmetry_3
_geom_torsion_site_symmetry_4
_geom_torsion
_geom_torsion_publ_flag
Y(1) O(1) P(1) C(1) . . . . -39(1) no
Y(1) O(1) P(1) C(2) . . . . 83.3(9) no
Y(1) O(1) P(1) C(3) . . . . -158.6(8) no
Y(1) O(2) P(2) C(4) . . . . 61.2(8) no
Y(1) O(2) P(2) C(5) . . . . -56.7(8) no
Y(1) O(2) P(2) C(6) . . . . -177.9(7) no
Y(1) O(3) P(3) C(7) . . . . 51.7(9) no
Y(1) O(3) P(3) C(8) . . . . 170.7(7) no
Y(1) O(3) P(3) C(9) . . . . -69.5(9) no
Y(1) O(8) N(1) O(7) . . . . -175(1) no
Y(1) O(8) N(1) O(9) . . . . 4(1) no
Y(1) O(9) N(1) O(7) . . . . 175(1) no
Y(1) O(9) N(1) O(8) . . . . -4(1) no
Y(1) O(11) N(2) O(10) . . . . -175(1) no
Y(1) O(11) N(2) O(12) . . . . 5(1) no
Y(1) O(12) N(2) O(10) . . . . 175(1) no
Y(1) O(12) N(2) O(11) . . . . -5(1) no
Y(1) O(14) N(3) O(13) . . . . -173.9(8) no
Y(1) O(14) N(3) O(15) . . . . 6.1(9) no
Y(1) O(15) N(3) O(13) . . . . 174.1(8) no
Y(1) O(15) N(3) O(14) . . . . -6.0(9) no
Y(2) O(4) P(4) C(10) . . . . -72(1) no
Y(2) O(4) P(4) C(11) . . . . 48(1) no
Y(2) O(4) P(4) C(12) . . . . 167.2(9) no
Y(2) O(5) P(5) C(13) . . . . 47.5(9) no
Y(2) O(5) P(5) C(14) . . . . -72.1(9) no
Y(2) O(5) P(5) C(15) . . . . 167.7(7) no
Y(2) O(6) P(6) C(16) . . . . -38.3(9) no
Y(2) O(6) P(6) C(17) . . . . -157.9(7) no
Y(2) O(6) P(6) C(18) . . . . 81.5(8) no
Y(2) O(17) N(4) O(16) . . . . 168.6(8) no
Y(2) O(17) N(4) O(18) . . . . -9.2(9) no
Y(2) O(18) N(4) O(16) . . . . -168.5(9) no
Y(2) O(18) N(4) O(17) . . . . 9.2(9) no
Y(2) O(20) N(5) O(19) . . . . -180(1) no
Y(2) O(20) N(5) O(21) . . . . -3(1) no
Y(2) O(21) N(5) O(19) . . . . 180(1) no
Y(2) O(21) N(5) O(20) . . . . 3(1) no
Y(2) O(23) N(6) O(22) . . . . -177.5(9) no
Y(2) O(23) N(6) O(24) . . . . 3(1) no
Y(2) O(24) N(6) O(22) . . . . 178(1) no
Y(2) O(24) N(6) O(23) . . . . -2(1) no
P(1) O(1) Y(1) O(2) . . . . -140.6(9) no
P(1) O(1) Y(1) O(3) . . . . 134.7(9) no
P(1) O(1) Y(1) O(8) . . . . -177.0(7) no
P(1) O(1) Y(1) O(9) . . . . 60(1) no
P(1) O(1) Y(1) O(11) . . . . 59.6(9) no
P(1) O(1) Y(1) O(12) . . . . 7.7(9) no
P(1) O(1) Y(1) O(14) . . . . -61.9(9) no
P(1) O(1) Y(1) O(15) . . . . -62.7(8) no
P(2) O(2) Y(1) O(1) . . . . -2.5(7) no
P(2) O(2) Y(1) O(3) . . . . 80.8(7) no
P(2) O(2) Y(1) O(8) . . . . 160.5(7) no
P(2) O(2) Y(1) O(9) . . . . 164.8(6) no
P(2) O(2) Y(1) O(11) . . . . 52(1) no
P(2) O(2) Y(1) O(12) . . . . -79.8(8) no
P(2) O(2) Y(1) O(14) . . . . -128.0(7) no
P(2) O(2) Y(1) O(15) . . . . -75.6(7) no
P(3) O(3) Y(1) O(1) . . . . -78.8(8) no
P(3) O(3) Y(1) O(2) . . . . -165.5(8) no
P(3) O(3) Y(1) O(8) . . . . 122.1(8) no
P(3) O(3) Y(1) O(9) . . . . 71.1(8) no
P(3) O(3) Y(1) O(11) . . . . 2.4(8) no
P(3) O(3) Y(1) O(12) . . . . 2(1) no
P(3) O(3) Y(1) O(14) . . . . 128.0(8) no
P(3) O(3) Y(1) O(15) . . . . -113.7(8) no
P(4) O(4) Y(2) O(5) . . . . -162(1) no
P(4) O(4) Y(2) O(6) . . . . -75.5(9) no
P(4) O(4) Y(2) O(17) . . . . -129.5(8) no
P(4) O(4) Y(2) O(18) . . . . 0(1) no
P(4) O(4) Y(2) O(20) . . . . 51.8(9) no
P(4) O(4) Y(2) O(21) . . . . 0.4(9) no
P(4) O(4) Y(2) O(23) . . . . 115.7(9) no
P(4) O(4) Y(2) O(24) . . . . 121(1) no
P(5) O(5) Y(2) O(4) . . . . -61.8(8) no
P(5) O(5) Y(2) O(6) . . . . -149.1(8) no
P(5) O(5) Y(2) O(17) . . . . 132.2(8) no
P(5) O(5) Y(2) O(18) . . . . 130.6(7) no
P(5) O(5) Y(2) O(20) . . . . 8(1) no
P(5) O(5) Y(2) O(21) . . . . -102.0(9) no
P(5) O(5) Y(2) O(23) . . . . 64.9(8) no
P(5) O(5) Y(2) O(24) . . . . 14.6(7) no
P(6) O(6) Y(2) O(4) . . . . -90.0(7) no
P(6) O(6) Y(2) O(5) . . . . -7.3(7) no
P(6) O(6) Y(2) O(17) . . . . 68.9(7) no
P(6) O(6) Y(2) O(18) . . . . 121.6(7) no
P(6) O(6) Y(2) O(20) . . . . -170.9(6) no
P(6) O(6) Y(2) O(21) . . . . -167.1(8) no
P(6) O(6) Y(2) O(23) . . . . 73.9(9) no
P(6) O(6) Y(2) O(24) . . . . -49(1) no
O(1) Y(1) O(8) N(1) . . . . -148.6(6) no
O(1) Y(1) O(9) N(1) . . . . 152.4(6) no
O(1) Y(1) O(11) N(2) . . . . -96.5(6) no
O(1) Y(1) O(12) N(2) . . . . 82.2(7) no
O(1) Y(1) O(14) N(3) . . . . -4.4(7) no
O(1) Y(1) O(15) N(3) . . . . -177.4(6) no
O(2) Y(1) O(8) N(1) . . . . 172.7(7) no
O(2) Y(1) O(9) N(1) . . . . -2.7(8) no
O(2) Y(1) O(11) N(2) . . . . -152.0(6) no
O(2) Y(1) O(12) N(2) . . . . 159.4(6) no
O(2) Y(1) O(14) N(3) . . . . 75.9(6) no
O(2) Y(1) O(15) N(3) . . . . -87.6(6) no
O(3) Y(1) O(8) N(1) . . . . -99.5(7) no
O(3) Y(1) O(9) N(1) . . . . 79.3(7) no
O(3) Y(1) O(11) N(2) . . . . 178.0(7) no
O(3) Y(1) O(12) N(2) . . . . 3.5(8) no
O(3) Y(1) O(14) N(3) . . . . 142.7(6) no
O(3) Y(1) O(15) N(3) . . . . -140.9(6) no
O(4) Y(2) O(17) N(4) . . . . 153.6(6) no
O(4) Y(2) O(18) N(4) . . . . -160.2(6) no
O(4) Y(2) O(20) N(5) . . . . -75.4(6) no
O(4) Y(2) O(21) N(5) . . . . 92.0(6) no
O(4) Y(2) O(23) N(6) . . . . 4.6(8) no
O(4) Y(2) O(24) N(6) . . . . -173.5(7) no
O(5) Y(2) O(17) N(4) . . . . -173.1(6) no
O(5) Y(2) O(18) N(4) . . . . -3.3(7) no
O(5) Y(2) O(20) N(5) . . . . -144.8(6) no
O(5) Y(2) O(21) N(5) . . . . 133.2(7) no
O(5) Y(2) O(23) N(6) . . . . -74.9(7) no
O(5) Y(2) O(24) N(6) . . . . 100.7(6) no
O(6) Y(2) O(17) N(4) . . . . 97.9(6) no
O(6) Y(2) O(18) N(4) . . . . -84.3(6) no
O(6) Y(2) O(20) N(5) . . . . 6.6(8) no
O(6) Y(2) O(21) N(5) . . . . -177.8(7) no
O(6) Y(2) O(23) N(6) . . . . -155.4(6) no
O(6) Y(2) O(24) N(6) . . . . 144.1(6) no
O(8) Y(1) O(9) N(1) . . . . 2.6(6) no
O(8) Y(1) O(11) N(2) . . . . 108.9(6) no
O(8) Y(1) O(12) N(2) . . . . -95.2(7) no
O(8) Y(1) O(14) N(3) . . . . 148.8(6) no
O(8) Y(1) O(15) N(3) . . . . -25.9(6) no
O(9) Y(1) O(8) N(1) . . . . -2.6(6) no
O(9) Y(1) O(11) N(2) . . . . 83.8(6) no
O(9) Y(1) O(12) N(2) . . . . -72.5(7) no
O(9) Y(1) O(14) N(3) . . . . -157.3(6) no
O(9) Y(1) O(15) N(3) . . . . 33.4(6) no
O(11) Y(1) O(8) N(1) . . . . -33.0(7) no
O(11) Y(1) O(9) N(1) . . . . 153.0(7) no
O(11) Y(1) O(12) N(2) . . . . 2.7(6) no
O(11) Y(1) O(14) N(3) . . . . -104.0(6) no
O(11) Y(1) O(15) N(3) . . . . 114.1(6) no
O(12) Y(1) O(8) N(1) . . . . 25.8(7) no
O(12) Y(1) O(9) N(1) . . . . -152.4(7) no
O(12) Y(1) O(11) N(2) . . . . -2.6(6) no
O(12) Y(1) O(14) N(3) . . . . -79.7(6) no
O(12) Y(1) O(15) N(3) . . . . 90.0(6) no
O(14) Y(1) O(8) N(1) . . . . 83.7(6) no
O(14) Y(1) O(9) N(1) . . . . -73.9(7) no
O(14) Y(1) O(11) N(2) . . . . 27.8(7) no
O(14) Y(1) O(12) N(2) . . . . -150.8(7) no
O(14) Y(1) O(15) N(3) . . . . 3.4(5) no
O(15) Y(1) O(8) N(1) . . . . 107.8(6) no
O(15) Y(1) O(9) N(1) . . . . -97.9(7) no
O(15) Y(1) O(11) N(2) . . . . -31.9(7) no
O(15) Y(1) O(12) N(2) . . . . 155.1(7) no
O(15) Y(1) O(14) N(3) . . . . -3.5(5) no
O(17) Y(2) O(18) N(4) . . . . -5.3(5) no
O(17) Y(2) O(20) N(5) . . . . 105.2(6) no
O(17) Y(2) O(21) N(5) . . . . -110.3(6) no
O(17) Y(2) O(23) N(6) . . . . -150.1(7) no
O(17) Y(2) O(24) N(6) . . . . 32.7(7) no
O(18) Y(2) O(17) N(4) . . . . 5.3(5) no
O(18) Y(2) O(20) N(5) . . . . 78.6(6) no
O(18) Y(2) O(21) N(5) . . . . -88.2(6) no
O(18) Y(2) O(23) N(6) . . . . 153.9(7) no
O(18) Y(2) O(24) N(6) . . . . -25.5(7) no
O(20) Y(2) O(17) N(4) . . . . -27.9(7) no
O(20) Y(2) O(18) N(4) . . . . 145.8(6) no
O(20) Y(2) O(21) N(5) . . . . -1.8(6) no
O(20) Y(2) O(23) N(6) . . . . 74.1(7) no
O(20) Y(2) O(24) N(6) . . . . -83.4(6) no
O(21) Y(2) O(17) N(4) . . . . 31.9(6) no
O(21) Y(2) O(18) N(4) . . . . -160.7(6) no
O(21) Y(2) O(20) N(5) . . . . 1.8(6) no
O(21) Y(2) O(23) N(6) . . . . 98.4(7) no
O(21) Y(2) O(24) N(6) . . . . -106.0(6) no
O(23) Y(2) O(17) N(4) . . . . -79.0(6) no
O(23) Y(2) O(18) N(4) . . . . 69.7(6) no
O(23) Y(2) O(20) N(5) . . . . 154.1(7) no
O(23) Y(2) O(21) N(5) . . . . -31.9(7) no
O(23) Y(2) O(24) N(6) . . . . 1.5(6) no
O(24) Y(2) O(17) N(4) . . . . -104.9(6) no
O(24) Y(2) O(18) N(4) . . . . 91.5(6) no
O(24) Y(2) O(20) N(5) . . . . -151.5(7) no
O(24) Y(2) O(21) N(5) . . . . 25.5(7) no
O(24) Y(2) O(23) N(6) . . . . -1.4(6) no
